data_1531871
loop_
_publ_author_name
'Louer, D.'
'Moise, V.'
'Rulmont, A.'
'Liegeois-Duyckaerts, M.'

_publ_section_title
;
 A powder diffraction study of M(I) Ba In2 (P O4)3 (M(I) = Na, K, Cs) with
 a langbeinite-type structure
;
_journal_name_full 'Powder Diffraction'
_journal_page_first 1
_journal_page_last 6
_journal_volume 17
_journal_year 2002
_chemical_formula_sum 'Ba Cs In2 O12 P3'
_chemical_name_systematic 'Cs Ba In2 (P O4)3'
_space_group_IT_number 198
_symmetry_space_group_name_Hall 'P 2ac 2ab 3'
_symmetry_space_group_name_H-M 'P 21 3'
_cell_angle_alpha 90
_cell_angle_beta 90
_cell_angle_gamma 90
_cell_formula_units_Z 4
_cell_length_a 10.22854
_cell_length_b 10.22854
_cell_length_c 10.22854
_cell_volume 1070.141
_citation_journal_id_ASTM PODIE2
_cod_data_source_file Louer_PODIE2_2002_1221.cif
_cod_data_source_block Ba1Cs1In2O12P3
_cod_original_formula_sum 'Ba1 Cs1 In2 O12 P3'
_cod_database_code 1531871

loop_
_symmetry_equiv_pos_as_xyz
x,y,z
-x+1/2,-y,z+1/2
x+1/2,-y+1/2,-z
-x,y+1/2,-z+1/2
z,x,y
-z+1/2,-x,y+1/2
z+1/2,-x+1/2,-y
-z,x+1/2,-y+1/2
y,z,x
y+1/2,-z+1/2,-x
-y,z+1/2,-x+1/2
-y+1/2,-z,x+1/2

loop_
_atom_site_label
_atom_site_type_symbol
_atom_site_fract_x
_atom_site_fract_y
_atom_site_fract_z
_atom_site_occupancy
_atom_site_U_iso_or_equiv
In1 In+3 0.3329 0.3329 0.3329 1 0.0
P1 P+5 0.2142 0.3771 0.0169 1 0.0
O3 O-2 0.236 0.502 -0.059 1 0.0
O1 O-2 0.304 0.277 -0.045 1 0.0
Cs2 Cs+1 0.0469 0.0469 0.0469 0.5 0.0
O2 O-2 0.078 0.329 0.009 1 0.0
Ba2 Ba+2 0.0469 0.0469 0.0469 0.5 0.0
Cs1 Cs+1 0.8157 0.8157 0.8157 0.5 0.0
Ba1 Ba+2 0.8157 0.8157 0.8157 0.5 0.0
O4 O-2 0.258 0.408 0.158 1 0.0
In2 In+3 0.5971 0.5971 0.5971 1 0.0
